data_7121389
loop_
_publ_author_name
'Liu, Ce'
'Liang, Yujie'
'Zheng, Nian'
'Zhang, Bo-Sheng'
'Feng, Yuan'
'Bi, Siwei'
'Liang, Yong-Min'

_publ_section_title
;
 Synthesis of indolines via a palladium/norbornene-catalyzed reaction of
 aziridines with aryl iodides.
;
_journal_issue 27
_journal_name_full 'Chemical communications (Cambridge, England)'
_journal_page_first 3407
_journal_page_last 3410
_journal_paper_doi 10.1039/C8CC01062E
_journal_volume 54
_journal_year 2018
_chemical_formula_moiety 'C23 H20 N2 O4 S'
_chemical_formula_sum 'C23 H20 N2 O4 S'
_chemical_formula_weight 420.47
_chemical_name_systematic 4-methyl-2-nitro-5-tosyl-5,5a,6,10b-tetrahydroindeno[2,1-b]indole
_space_group_crystal_system monoclinic
_space_group_IT_number 14
_space_group_name_Hall '-P 2ybc'
_space_group_name_H-M_alt 'P 1 21/c 1'
_symmetry_space_group_name_Hall '-P 2ybc'
_symmetry_space_group_name_H-M 'P 1 21/c 1'
_atom_sites_solution_hydrogens geom
_atom_sites_solution_primary direct
_audit_creation_date 2016-09-02
_audit_creation_method
;
Olex2 1.2
(compiled 2016.08.25 svn.r3337 for OlexSys, GUI svn.r5221)
;
_audit_update_record
;
2018-01-09 deposited with the CCDC.
2018-03-12 downloaded from the CCDC.
;
_cell_angle_alpha 90
_cell_angle_beta 103.965(7)
_cell_angle_gamma 90
_cell_formula_units_Z 4
_cell_length_a 12.0329(9)
_cell_length_b 24.1681(14)
_cell_length_c 8.5244(5)
_cell_measurement_temperature 293(2)
_cell_volume 2405.7(3)
_computing_molecular_graphics 'Olex2 (Dolomanov et al., 2009)'
_computing_publication_material 'Olex2 (Dolomanov et al., 2009)'
_computing_structure_refinement 'ShelXL (Sheldrick, 2015)'
_computing_structure_solution 'ShelXS (Sheldrick, 2008)'
_diffrn_ambient_temperature 293(2)
_diffrn_measured_fraction_theta_full 0.998
_diffrn_measured_fraction_theta_max 0.998
_diffrn_radiation_type MoK\a
_diffrn_radiation_wavelength 0.71073
_diffrn_reflns_av_R_equivalents 0.0000
_diffrn_reflns_av_unetI/netI 0.0969
_diffrn_reflns_Laue_measured_fraction_full 0.998
_diffrn_reflns_Laue_measured_fraction_max 0.998
_diffrn_reflns_limit_h_max 14
_diffrn_reflns_limit_h_min -14
_diffrn_reflns_limit_k_max 29
_diffrn_reflns_limit_k_min 0
_diffrn_reflns_limit_l_max 10
_diffrn_reflns_limit_l_min 0
_diffrn_reflns_number 4738
_diffrn_reflns_point_group_measured_fraction_full 0.998
_diffrn_reflns_point_group_measured_fraction_max 0.998
_diffrn_reflns_theta_full 25.500
_diffrn_reflns_theta_max 26.019
_diffrn_reflns_theta_min 3.372
_exptl_absorpt_coefficient_mu 0.163
_exptl_crystal_colour 'clear light colourless'
_exptl_crystal_colour_lustre clear
_exptl_crystal_colour_modifier light
_exptl_crystal_colour_primary colourless
_exptl_crystal_density_diffrn 1.161
_exptl_crystal_description block
_exptl_crystal_F_000 880
_exptl_crystal_size_max 0.25
_exptl_crystal_size_mid 0.22
_exptl_crystal_size_min 0.17
_refine_diff_density_max 0.188
_refine_diff_density_min -0.260
_refine_diff_density_rms 0.044
_refine_ls_extinction_method none
_refine_ls_goodness_of_fit_ref 0.902
_refine_ls_hydrogen_treatment constr
_refine_ls_matrix_type full
_refine_ls_number_parameters 273
_refine_ls_number_reflns 4738
_refine_ls_number_restraints 0
_refine_ls_restrained_S_all 0.902
_refine_ls_R_factor_all 0.1344
_refine_ls_R_factor_gt 0.0621
_refine_ls_shift/su_max 0.003
_refine_ls_shift/su_mean 0.000
_refine_ls_structure_factor_coef Fsqd
_refine_ls_weighting_details 'w=1/[\s^2^(Fo^2^)+(0.0570P)^2^] where P=(Fo^2^+2Fc^2^)/3'
_refine_ls_weighting_scheme calc
_refine_ls_wR_factor_gt 0.1335
_refine_ls_wR_factor_ref 0.1645
_reflns_Friedel_coverage 0.000
_reflns_number_gt 2135
_reflns_number_total 4738
_reflns_threshold_expression 'I > 2\s(I)'
_cod_data_source_file c8cc01062e2.cif
_cod_data_source_block liuc_0831-sr
_cod_depositor_comments 'Adding full bibliography for 7121384--7121390.cif.'
_cod_database_code 7121389
_shelx_space_group_comment
;
The symmetry employed for this shelxl refinement is uniquely defined
by the following loop, which should always be used as a source of
symmetry information in preference to the above space-group names.
They are only intended as comments.
;
_olex2_refinement_description
;
1. Fixed Uiso
 At 1.2 times of:
  All C(H) groups, All C(H,H) groups
 At 1.5 times of:
  All C(H,H,H) groups
2.a Ternary CH refined with riding coordinates:
 C1(H1), C9(H9)
2.b Secondary CH2 refined with riding coordinates:
 C2(H2A,H2B)
2.c Aromatic/amide H refined with riding coordinates:
 C4(H4), C5(H5), C6(H6), C7(H7), C13(H13), C15(H15), C18(H18), C19(H19),
 C21(H21), C22(H22)
2.d Idealised Me refined as rotating group:
 C16(H16A,H16B,H16C), C23(H23A,H23B,H23C)
;
_shelx_shelxl_version_number 2014/7
_olex2_submission_special_instructions 'No special instructions were received'

loop_
_space_group_symop_operation_xyz
'x, y, z'
'-x, y+1/2, -z+1/2'
'-x, -y, -z'
'x, -y-1/2, z-1/2'

loop_
_atom_site_label
_atom_site_type_symbol
_atom_site_fract_x
_atom_site_fract_y
_atom_site_fract_z
_atom_site_U_iso_or_equiv
_atom_site_adp_type
_atom_site_occupancy
_atom_site_site_symmetry_order
_atom_site_calc_flag
_atom_site_refinement_flags_posn
S1 S 0.69638(8) 0.16599(4) 0.85298(9) 0.0597(3) Uani 1 1 d .
O1 O 0.7584(3) -0.08170(13) 0.4453(4) 0.1354(14) Uani 1 1 d .
O2 O 0.7294(3) -0.03236(13) 0.2362(4) 0.1403(16) Uani 1 1 d .
O3 O 0.7287(2) 0.12339(10) 0.9725(2) 0.0726(7) Uani 1 1 d .
O4 O 0.6524(2) 0.21757(9) 0.8943(2) 0.0740(7) Uani 1 1 d .
N1 N 0.7259(3) -0.03931(15) 0.3737(5) 0.0910(11) Uani 1 1 d .
N5 N 0.5937(2) 0.13986(10) 0.7044(2) 0.0524(7) Uani 1 1 d .
C1 C 0.5521(3) 0.17974(13) 0.5659(3) 0.0556(9) Uani 1 1 d .
H1 H 0.5840 0.2167 0.5948 0.067 Uiso 1 1 calc R
C2 C 0.4202(3) 0.18231(16) 0.5153(3) 0.0715(11) Uani 1 1 d .
H2A H 0.3866 0.1547 0.5725 0.086 Uiso 1 1 calc R
H2B H 0.3928 0.2186 0.5369 0.086 Uiso 1 1 calc R
C3 C 0.3917(3) 0.17062(14) 0.3377(4) 0.0602(9) Uani 1 1 d .
C4 C 0.2846(4) 0.17024(17) 0.2303(5) 0.0885(13) Uani 1 1 d .
H4 H 0.2192 0.1780 0.2662 0.106 Uiso 1 1 calc R
C5 C 0.2763(4) 0.15825(18) 0.0706(5) 0.0973(14) Uani 1 1 d .
H5 H 0.2049 0.1581 -0.0019 0.117 Uiso 1 1 calc R
C6 C 0.3711(5) 0.14662(17) 0.0173(5) 0.0994(15) Uani 1 1 d .
H6 H 0.3635 0.1388 -0.0916 0.119 Uiso 1 1 calc R
C7 C 0.4777(4) 0.14610(15) 0.1205(4) 0.0823(13) Uani 1 1 d .
H7 H 0.5422 0.1379 0.0829 0.099 Uiso 1 1 calc R
C8 C 0.4875(3) 0.15815(12) 0.2841(3) 0.0558(9) Uani 1 1 d .
C9 C 0.5939(3) 0.15648(12) 0.4210(3) 0.0516(8) Uani 1 1 d .
H9 H 0.6569 0.1781 0.3979 0.062 Uiso 1 1 calc R
C10 C 0.6291(3) 0.09819(12) 0.4737(3) 0.0481(8) Uani 1 1 d .
C11 C 0.6194(3) 0.08876(12) 0.6314(3) 0.0492(8) Uani 1 1 d .
C12 C 0.6283(3) 0.03655(13) 0.6995(3) 0.0567(9) Uani 1 1 d .
C13 C 0.6641(3) -0.00529(13) 0.6115(4) 0.0647(10) Uani 1 1 d .
H13 H 0.6750 -0.0409 0.6538 0.078 Uiso 1 1 calc R
C14 C 0.6835(3) 0.00568(14) 0.4619(4) 0.0617(9) Uani 1 1 d .
C15 C 0.6628(3) 0.05627(14) 0.3867(4) 0.0576(9) Uani 1 1 d .
H15 H 0.6713 0.0618 0.2822 0.069 Uiso 1 1 calc R
C16 C 0.5974(4) 0.02188(15) 0.8579(4) 0.0819(12) Uani 1 1 d .
H16A H 0.6659 0.0198 0.9431 0.123 Uiso 1 1 calc GR
H16B H 0.5590 -0.0132 0.8469 0.123 Uiso 1 1 calc GR
H16C H 0.5478 0.0498 0.8833 0.123 Uiso 1 1 calc GR
C17 C 0.8149(3) 0.17902(13) 0.7721(3) 0.0542(8) Uani 1 1 d .
C18 C 0.8349(3) 0.23141(14) 0.7186(3) 0.0628(9) Uani 1 1 d .
H18 H 0.7856 0.2604 0.7260 0.075 Uiso 1 1 calc R
C19 C 0.9278(3) 0.24035(15) 0.6544(4) 0.0691(10) Uani 1 1 d .
H19 H 0.9419 0.2757 0.6209 0.083 Uiso 1 1 calc R
C20 C 1.0000(3) 0.19791(18) 0.6392(4) 0.0699(10) Uani 1 1 d .
C21 C 0.9806(3) 0.14588(16) 0.6925(4) 0.0758(11) Uani 1 1 d .
H21 H 1.0302 0.1171 0.6845 0.091 Uiso 1 1 calc R
C22 C 0.8881(3) 0.13623(15) 0.7577(4) 0.0691(10) Uani 1 1 d .
H22 H 0.8749 0.1009 0.7922 0.083 Uiso 1 1 calc R
C23 C 1.1031(4) 0.20827(19) 0.5656(5) 0.1079(15) Uani 1 1 d .
H23A H 1.0856 0.2380 0.4890 0.162 Uiso 1 1 calc GR
H23B H 1.1191 0.1753 0.5120 0.162 Uiso 1 1 calc GR
H23C H 1.1688 0.2179 0.6499 0.162 Uiso 1 1 calc GR

loop_
_atom_site_aniso_label
_atom_site_aniso_U_11
_atom_site_aniso_U_22
_atom_site_aniso_U_33
_atom_site_aniso_U_23
_atom_site_aniso_U_13
_atom_site_aniso_U_12
S1 0.0699(6) 0.0552(6) 0.0563(5) -0.0072(4) 0.0198(4) 0.0005(5)
O1 0.190(4) 0.066(2) 0.164(3) 0.008(2) 0.069(3) 0.046(2)
O2 0.220(5) 0.108(3) 0.102(2) -0.0186(19) 0.058(3) 0.060(3)
O3 0.0869(19) 0.0739(16) 0.0577(12) 0.0094(11) 0.0187(12) 0.0004(15)
O4 0.093(2) 0.0584(15) 0.0783(14) -0.0223(12) 0.0357(14) 0.0032(14)
N1 0.106(3) 0.064(2) 0.101(3) -0.016(2) 0.021(2) 0.018(2)
N5 0.0567(18) 0.0468(16) 0.0546(14) -0.0046(12) 0.0154(13) -0.0019(14)
C1 0.064(2) 0.048(2) 0.0561(18) -0.0007(14) 0.0168(17) 0.0049(17)
C2 0.064(3) 0.087(3) 0.064(2) 0.0014(18) 0.0172(18) 0.019(2)
C3 0.067(3) 0.056(2) 0.060(2) 0.0052(16) 0.0195(19) 0.0088(19)
C4 0.072(3) 0.112(3) 0.078(3) 0.011(2) 0.011(2) 0.018(3)
C5 0.099(4) 0.103(4) 0.075(3) -0.004(2) -0.007(3) 0.015(3)
C6 0.133(5) 0.100(3) 0.056(2) 0.000(2) 0.006(3) 0.033(3)
C7 0.116(4) 0.078(3) 0.059(2) 0.0097(19) 0.033(2) 0.026(3)
C8 0.078(3) 0.0394(18) 0.0554(18) 0.0048(14) 0.0258(18) 0.0064(18)
C9 0.058(2) 0.0399(18) 0.0623(18) 0.0067(14) 0.0258(17) 0.0011(16)
C10 0.0440(19) 0.0446(19) 0.0576(18) -0.0020(14) 0.0158(15) 0.0003(16)
C11 0.050(2) 0.0389(18) 0.0596(18) 0.0018(14) 0.0147(15) -0.0007(16)
C12 0.061(2) 0.047(2) 0.0605(19) 0.0056(15) 0.0111(17) -0.0023(18)
C13 0.070(3) 0.043(2) 0.080(2) 0.0046(17) 0.0147(19) -0.0027(19)
C14 0.061(2) 0.048(2) 0.075(2) -0.0143(17) 0.0128(18) 0.0063(18)
C15 0.058(2) 0.059(2) 0.0566(17) -0.0051(16) 0.0148(16) 0.0013(18)
C16 0.096(3) 0.075(3) 0.074(2) 0.0179(19) 0.020(2) -0.015(2)
C17 0.058(2) 0.052(2) 0.0528(17) -0.0047(15) 0.0137(16) -0.0037(18)
C18 0.071(3) 0.048(2) 0.068(2) -0.0005(16) 0.0136(19) 0.0025(19)
C19 0.073(3) 0.061(2) 0.076(2) 0.0047(18) 0.022(2) -0.005(2)
C20 0.060(2) 0.081(3) 0.069(2) -0.010(2) 0.0152(19) -0.008(2)
C21 0.059(3) 0.068(3) 0.104(3) -0.003(2) 0.026(2) 0.004(2)
C22 0.069(3) 0.051(2) 0.088(2) -0.0044(18) 0.020(2) 0.000(2)
C23 0.094(3) 0.110(4) 0.135(3) 0.000(3) 0.056(3) -0.017(3)

loop_
_atom_type_symbol
_atom_type_description
_atom_type_scat_dispersion_real
_atom_type_scat_dispersion_imag
_atom_type_scat_source
C C 0.0033 0.0016 'International Tables Vol C Tables 4.2.6.8 and 6.1.1.4'
H H 0.0000 0.0000 'International Tables Vol C Tables 4.2.6.8 and 6.1.1.4'
N N 0.0061 0.0033 'International Tables Vol C Tables 4.2.6.8 and 6.1.1.4'
O O 0.0106 0.0060 'International Tables Vol C Tables 4.2.6.8 and 6.1.1.4'
S S 0.1246 0.1234 'International Tables Vol C Tables 4.2.6.8 and 6.1.1.4'

loop_
_geom_angle_atom_site_label_1
_geom_angle_atom_site_label_2
_geom_angle_atom_site_label_3
_geom_angle
O3 S1 N5 106.99(13)
O3 S1 C17 107.50(15)
O4 S1 O3 120.23(13)
O4 S1 N5 105.49(14)
O4 S1 C17 108.89(15)
N5 S1 C17 107.06(12)
O1 N1 C14 118.3(3)
O2 N1 O1 122.1(4)
O2 N1 C14 119.5(4)
C1 N5 S1 113.4(2)
C11 N5 S1 116.9(2)
C11 N5 C1 105.8(2)
N5 C1 H1 110.4
N5 C1 C2 111.6(3)
N5 C1 C9 106.4(2)
C2 C1 H1 110.4
C2 C1 C9 107.6(2)
C9 C1 H1 110.4
C1 C2 H2A 110.9
C1 C2 H2B 110.9
H2A C2 H2B 108.9
C3 C2 C1 104.1(3)
C3 C2 H2A 110.9
C3 C2 H2B 110.9
C4 C3 C2 128.2(3)
C8 C3 C2 111.9(3)
C8 C3 C4 120.0(3)
C3 C4 H4 120.4
C5 C4 C3 119.3(4)
C5 C4 H4 120.4
C4 C5 H5 119.6
C6 C5 C4 120.8(4)
C6 C5 H5 119.6
C5 C6 H6 119.3
C5 C6 C7 121.3(4)
C7 C6 H6 119.3
C6 C7 H7 120.7
C6 C7 C8 118.6(4)
C8 C7 H7 120.7
C3 C8 C7 120.1(3)
C3 C8 C9 111.8(3)
C7 C8 C9 128.0(3)
C1 C9 H9 112.5
C8 C9 C1 103.3(3)
C8 C9 H9 112.5
C10 C9 C1 102.9(2)
C10 C9 C8 112.3(2)
C10 C9 H9 112.5
C11 C10 C9 110.9(3)
C15 C10 C9 128.8(3)
C15 C10 C11 120.3(3)
C10 C11 N5 110.5(3)
C12 C11 N5 126.9(3)
C12 C11 C10 122.5(3)
C11 C12 C13 116.2(3)
C11 C12 C16 124.9(3)
C13 C12 C16 118.8(3)
C12 C13 H13 119.9
C14 C13 C12 120.3(3)
C14 C13 H13 119.9
C13 C14 N1 119.0(3)
C13 C14 C15 123.5(3)
C15 C14 N1 117.5(3)
C10 C15 C14 116.6(3)
C10 C15 H15 121.7
C14 C15 H15 121.7
C12 C16 H16A 109.5
C12 C16 H16B 109.5
C12 C16 H16C 109.5
H16A C16 H16B 109.5
H16A C16 H16C 109.5
H16B C16 H16C 109.5
C18 C17 S1 121.0(3)
C22 C17 S1 119.7(3)
C22 C17 C18 119.3(3)
C17 C18 H18 120.1
C19 C18 C17 119.8(3)
C19 C18 H18 120.1
C18 C19 H19 119.5
C20 C19 C18 121.0(3)
C20 C19 H19 119.5
C19 C20 C21 119.4(3)
C19 C20 C23 120.6(4)
C21 C20 C23 120.1(4)
C20 C21 H21 119.8
C20 C21 C22 120.4(4)
C22 C21 H21 119.8
C17 C22 H22 119.9
C21 C22 C17 120.2(3)
C21 C22 H22 119.9
C20 C23 H23A 109.5
C20 C23 H23B 109.5
C20 C23 H23C 109.5
H23A C23 H23B 109.5
H23A C23 H23C 109.5
H23B C23 H23C 109.5

loop_
_geom_bond_atom_site_label_1
_geom_bond_atom_site_label_2
_geom_bond_distance
S1 O3 1.434(2)
S1 O4 1.431(2)
S1 N5 1.666(2)
S1 C17 1.756(3)
O1 N1 1.208(4)
O2 N1 1.195(4)
N1 C14 1.481(4)
N5 C1 1.513(4)
N5 C11 1.450(4)
C1 H1 0.9800
C1 C2 1.542(5)
C1 C9 1.547(4)
C2 H2A 0.9700
C2 H2B 0.9700
C2 C3 1.497(4)
C3 C4 1.389(5)
C3 C8 1.373(4)
C4 H4 0.9300
C4 C5 1.371(5)
C5 H5 0.9300
C5 C6 1.355(6)
C6 H6 0.9300
C6 C7 1.370(5)
C7 H7 0.9300
C7 C8 1.401(4)
C8 C9 1.510(4)
C9 H9 0.9800
C9 C10 1.508(4)
C10 C11 1.396(4)
C10 C15 1.373(4)
C11 C12 1.382(4)
C12 C13 1.388(4)
C12 C16 1.526(4)
C13 H13 0.9300
C13 C14 1.376(4)
C14 C15 1.375(4)
C15 H15 0.9300
C16 H16A 0.9600
C16 H16B 0.9600
C16 H16C 0.9600
C17 C18 1.387(4)
C17 C22 1.383(4)
C18 H18 0.9300
C18 C19 1.375(4)
C19 H19 0.9300
C19 C20 1.371(5)
C20 C21 1.376(5)
C20 C23 1.539(5)
C21 H21 0.9300
C21 C22 1.379(5)
C22 H22 0.9300
C23 H23A 0.9600
C23 H23B 0.9600
C23 H23C 0.9600

loop_
_geom_torsion_atom_site_label_1
_geom_torsion_atom_site_label_2
_geom_torsion_atom_site_label_3
_geom_torsion_atom_site_label_4
_geom_torsion
S1 N5 C1 C2 -132.4(2)
S1 N5 C1 C9 110.5(2)
S1 N5 C11 C10 -110.5(2)
S1 N5 C11 C12 72.6(4)
S1 C17 C18 C19 -179.4(2)
S1 C17 C22 C21 179.2(3)
O1 N1 C14 C13 -10.9(6)
O1 N1 C14 C15 170.7(4)
O2 N1 C14 C13 170.6(4)
O2 N1 C14 C15 -7.7(6)
O3 S1 N5 C1 -178.62(19)
O3 S1 N5 C11 -55.0(2)
O3 S1 C17 C18 -148.3(2)
O3 S1 C17 C22 33.3(3)
O4 S1 N5 C1 52.3(2)
O4 S1 N5 C11 175.8(2)
O4 S1 C17 C18 -16.5(3)
O4 S1 C17 C22 165.0(2)
N1 C14 C15 C10 -176.8(3)
N5 S1 C17 C18 97.1(3)
N5 S1 C17 C22 -81.4(3)
N5 C1 C2 C3 -126.1(3)
N5 C1 C9 C8 131.2(2)
N5 C1 C9 C10 14.1(3)
N5 C11 C12 C13 -174.3(3)
N5 C11 C12 C16 8.2(5)
C1 N5 C11 C10 16.8(3)
C1 N5 C11 C12 -160.0(3)
C1 C2 C3 C4 -177.0(4)
C1 C2 C3 C8 4.2(4)
C1 C9 C10 C11 -4.3(3)
C1 C9 C10 C15 173.2(3)
C2 C1 C9 C8 11.4(3)
C2 C1 C9 C10 -105.6(3)
C2 C3 C4 C5 -179.8(4)
C2 C3 C8 C7 -179.9(3)
C2 C3 C8 C9 3.3(4)
C3 C4 C5 C6 0.3(7)
C3 C8 C9 C1 -9.2(3)
C3 C8 C9 C10 101.0(3)
C4 C3 C8 C7 1.3(5)
C4 C3 C8 C9 -175.6(3)
C4 C5 C6 C7 0.4(7)
C5 C6 C7 C8 -0.3(6)
C6 C7 C8 C3 -0.6(5)
C6 C7 C8 C9 175.7(3)
C7 C8 C9 C1 174.2(3)
C7 C8 C9 C10 -75.6(4)
C8 C3 C4 C5 -1.1(6)
C8 C9 C10 C11 -114.7(3)
C8 C9 C10 C15 62.8(4)
C9 C1 C2 C3 -9.8(4)
C9 C10 C11 N5 -7.8(3)
C9 C10 C11 C12 169.2(3)
C9 C10 C15 C14 -176.0(3)
C10 C11 C12 C13 9.2(5)
C10 C11 C12 C16 -168.3(3)
C11 N5 C1 C2 98.1(3)
C11 N5 C1 C9 -19.0(3)
C11 C10 C15 C14 1.3(5)
C11 C12 C13 C14 -3.0(5)
C12 C13 C14 N1 177.7(3)
C12 C13 C14 C15 -4.1(5)
C13 C14 C15 C10 4.9(5)
C15 C10 C11 N5 174.5(3)
C15 C10 C11 C12 -8.5(5)
C16 C12 C13 C14 174.6(3)
C17 S1 N5 C1 -63.6(2)
C17 S1 N5 C11 60.0(2)
C17 C18 C19 C20 1.4(5)
C18 C17 C22 C21 0.7(5)
C18 C19 C20 C21 -1.6(5)
C18 C19 C20 C23 179.4(3)
C19 C20 C21 C22 1.3(5)
C20 C21 C22 C17 -0.9(5)
C22 C17 C18 C19 -1.0(5)
C23 C20 C21 C22 -179.6(3)

loop_
_smtbx_masks_void_nr
_smtbx_masks_void_average_x
_smtbx_masks_void_average_y
_smtbx_masks_void_average_z
_smtbx_masks_void_volume
_smtbx_masks_void_count_electrons
1 0.000 0.000 -0.245 246.3 27.3
2 0.000 0.500 -0.160 246.3 27.3
